data_4330416
loop_
_publ_author_name
'Kamal Kumar Bisht'
'Eringathodi Suresh'

_publ_section_title
;
 Spontaneous Resolution of a Mixed-Ligand Nickel(II) Coordination Polymer
 with Achiral Precursors
;
_journal_name_full 'Inorganic Chemistry'
_journal_page_first 9577
_journal_page_last 9579
_journal_paper_doi 10.1021/ic301636z
_journal_volume 51
_journal_year 2012
_chemical_formula_sum 'C21 H15 N2 O6 S Zn'
_chemical_formula_weight 488.78
_chemical_name_systematic
; 
 ? 
;
_space_group_IT_number 2
_symmetry_cell_setting triclinic
_symmetry_space_group_name_Hall '-P 1'
_symmetry_space_group_name_H-M 'P -1'
_atom_sites_solution_hydrogens geom
_atom_sites_solution_primary direct
_atom_sites_solution_secondary difmap
_audit_creation_method SHELXL-97
_cell_angle_alpha 110.01(2)
_cell_angle_beta 101.593(19)
_cell_angle_gamma 92.468(19)
_cell_formula_units_Z 2
_cell_length_a 7.220(7)
_cell_length_b 12.829(12)
_cell_length_c 13.163(13)
_cell_measurement_reflns_used 886
_cell_measurement_temperature 110(2)
_cell_measurement_theta_max 24.56
_cell_measurement_theta_min 2.84
_cell_volume 1113.9(19)
_computing_cell_refinement 'BRUKER SMART'
_computing_data_collection 'BRUKER SMART'
_computing_data_reduction 'BRUKER SAINT'
_computing_molecular_graphics ORTEP
_computing_structure_refinement 'SHELXL-97 (Sheldrick, 1997)'
_computing_structure_solution 'SHELXS-97 (Sheldrick, 1990)'
_diffrn_ambient_temperature 110(2)
_diffrn_measured_fraction_theta_full 0.895
_diffrn_measured_fraction_theta_max 0.895
_diffrn_measurement_device_type 'BRUKER SMART APEX CCD DIFFRACTOMETER'
_diffrn_measurement_method 'OMEGA-PHI SCAN'
_diffrn_radiation_monochromator graphite
_diffrn_radiation_source 'fine-focus sealed tube'
_diffrn_radiation_type MoK\a
_diffrn_radiation_wavelength 0.71073
_diffrn_reflns_av_R_equivalents 0.0252
_diffrn_reflns_av_sigmaI/netI 0.0852
_diffrn_reflns_limit_h_max 7
_diffrn_reflns_limit_h_min -8
_diffrn_reflns_limit_k_max 13
_diffrn_reflns_limit_k_min -15
_diffrn_reflns_limit_l_max 15
_diffrn_reflns_limit_l_min -8
_diffrn_reflns_number 4223
_diffrn_reflns_theta_full 25.00
_diffrn_reflns_theta_max 25.00
_diffrn_reflns_theta_min 2.80
_exptl_absorpt_coefficient_mu 1.235
_exptl_absorpt_correction_T_max 0.9639
_exptl_absorpt_correction_T_min 0.8269
_exptl_absorpt_correction_type multi-scan
_exptl_absorpt_process_details 'BRUKER SADABS'
_exptl_crystal_colour colourless
_exptl_crystal_density_diffrn 1.457
_exptl_crystal_description plates
_exptl_crystal_F_000 498
_exptl_crystal_size_max 0.16
_exptl_crystal_size_mid 0.07
_exptl_crystal_size_min 0.03
_platon_squeeze_details ' ?'
_refine_diff_density_max 0.904
_refine_diff_density_min -0.747
_refine_diff_density_rms 0.117
_refine_ls_extinction_method none
_refine_ls_goodness_of_fit_ref 1.047
_refine_ls_hydrogen_treatment constr
_refine_ls_matrix_type full
_refine_ls_number_parameters 280
_refine_ls_number_reflns 3518
_refine_ls_number_restraints 0
_refine_ls_restrained_S_all 1.047
_refine_ls_R_factor_all 0.0907
_refine_ls_R_factor_gt 0.0731
_refine_ls_shift/su_max 0.000
_refine_ls_shift/su_mean 0.000
_refine_ls_structure_factor_coef Fsqd
_refine_ls_weighting_details 'calc w=1/[\s^2^(Fo^2^)+(0.1008P)^2^+0.1821P] where P=(Fo^2^+2Fc^2^)/3'
_refine_ls_weighting_scheme calc
_refine_ls_wR_factor_gt 0.1698
_refine_ls_wR_factor_ref 0.1790
_reflns_number_gt 2784
_reflns_number_total 3518
_reflns_threshold_expression >2sigma(I)
_cod_data_source_file ic301636z_si_002_4.cif
_cod_data_source_block kl112mComp3Zn
_cod_database_code 4330416

loop_
_symmetry_equiv_pos_as_xyz
'x, y, z'
'-x, -y, -z'

loop_
_atom_site_label
_atom_site_type_symbol
_atom_site_fract_x
_atom_site_fract_y
_atom_site_fract_z
_atom_site_U_iso_or_equiv
_atom_site_adp_type
_atom_site_occupancy
_atom_site_symmetry_multiplicity
_atom_site_calc_flag
_atom_site_refinement_flags
Zn1 Zn 0.69394(9) 0.03332(5) 0.58147(6) 0.0217(3) Uani 1 1 d .
S3 S 0.8512(3) 0.38480(13) 0.13092(15) 0.0349(5) Uani 1 1 d .
O1 O 0.7359(6) 0.1091(4) 0.4710(4) 0.0342(11) Uani 1 1 d .
O2 O 0.4459(6) 0.0698(4) 0.3590(4) 0.0387(12) Uani 1 1 d .
O5 O 0.7758(6) 0.8889(3) 0.4838(4) 0.0343(11) Uani 1 1 d .
O6 O 0.4864(6) 0.8496(4) 0.3679(4) 0.0370(12) Uani 1 1 d .
O4 O 1.0532(7) 0.3874(4) 0.1420(5) 0.0455(13) Uani 1 1 d .
O3 O 0.7251(8) 0.3457(4) 0.0216(4) 0.0467(14) Uani 1 1 d .
N1 N 0.9114(7) 0.1012(4) 0.7147(4) 0.0243(12) Uani 1 1 d .
N2 N 1.1973(7) 0.1380(4) 0.8242(4) 0.0252(12) Uani 1 1 d .
C15 C 1.0862(8) 0.0733(5) 0.7237(5) 0.0245(14) Uani 1 1 d .
H15 H 1.1272 0.0176 0.6692 0.029 Uiso 1 1 calc R
C16 C 0.9134(9) 0.1855(5) 0.8132(6) 0.0304(16) Uani 1 1 d .
H16 H 0.8088 0.2216 0.8308 0.037 Uiso 1 1 calc R
C17 C 1.0888(9) 0.2087(5) 0.8807(6) 0.0328(16) Uani 1 1 d .
H17 H 1.1273 0.2625 0.9517 0.039 Uiso 1 1 calc R
C18 C 1.4023(8) 0.1337(6) 0.8616(6) 0.0325(16) Uani 1 1 d .
H18A H 1.4642 0.2092 0.9033 0.039 Uiso 1 1 calc R
H18B H 1.4553 0.1041 0.7967 0.039 Uiso 1 1 calc R
C5 C 0.7824(10) 0.3056(5) 0.2054(6) 0.0321(16) Uani 1 1 d .
C4 C 0.9196(9) 0.2769(5) 0.2788(6) 0.0343(17) Uani 1 1 d .
H4 H 1.0479 0.2989 0.2873 0.041 Uiso 1 1 calc R
C1 C 0.6136(8) 0.1151(5) 0.3912(6) 0.0261(15) Uani 1 1 d .
C7 C 0.5381(9) 0.2115(6) 0.2527(6) 0.0342(16) Uani 1 1 d .
H7 H 0.4096 0.1895 0.2438 0.041 Uiso 1 1 calc R
C3 C 0.8664(9) 0.2160(5) 0.3393(6) 0.0348(17) Uani 1 1 d .
H3 H 0.9586 0.1976 0.3886 0.042 Uiso 1 1 calc R
C2 C 0.6737(9) 0.1821(5) 0.3262(5) 0.0268(15) Uani 1 1 d .
C6 C 0.5906(10) 0.2720(6) 0.1935(6) 0.0364(17) Uani 1 1 d .
H6 H 0.4978 0.2910 0.1450 0.044 Uiso 1 1 calc R
C12 C 0.5717(9) 0.6472(5) 0.2398(6) 0.0365(17) Uani 1 1 d .
H12 H 0.4497 0.6663 0.2225 0.044 Uiso 1 1 calc R
C11 C 0.7069(9) 0.7204(5) 0.3284(5) 0.0264(14) Uani 1 1 d .
C19 C 1.4482(8) 0.0635(5) 0.9329(5) 0.0267(15) Uani 1 1 d .
C14 C 0.6511(10) 0.8295(5) 0.3987(6) 0.0278(15) Uani 1 1 d .
C20 C 1.3130(9) 0.0119(6) 0.9671(6) 0.0326(16) Uani 1 1 d .
H20 H 1.1851 0.0192 0.9448 0.039 Uiso 1 1 calc R
C10 C 0.8912(8) 0.6940(5) 0.3525(5) 0.0257(14) Uani 1 1 d .
H10 H 0.9830 0.7452 0.4101 0.031 Uiso 1 1 calc R
C21 C 1.6351(9) 0.0504(6) 0.9661(6) 0.0339(16) Uani 1 1 d .
H21 H 1.7284 0.0836 0.9436 0.041 Uiso 1 1 calc R
C8 C 0.7993(9) 0.5198(5) 0.2039(5) 0.0259(14) Uani 1 1 d .
C13 C 0.6178(10) 0.5459(5) 0.1770(6) 0.0374(18) Uani 1 1 d .
H13 H 0.5276 0.4960 0.1173 0.045 Uiso 1 1 calc R
C9 C 0.9384(9) 0.5923(5) 0.2912(6) 0.0338(16) Uani 1 1 d .
H9 H 1.0603 0.5728 0.3080 0.041 Uiso 1 1 calc R

loop_
_atom_site_aniso_label
_atom_site_aniso_U_11
_atom_site_aniso_U_22
_atom_site_aniso_U_33
_atom_site_aniso_U_23
_atom_site_aniso_U_13
_atom_site_aniso_U_12
Zn1 0.0195(4) 0.0184(4) 0.0224(4) 0.0037(3) 0.0011(3) 0.0012(3)
S3 0.0561(11) 0.0190(8) 0.0305(10) 0.0048(7) 0.0194(9) 0.0041(7)
O1 0.031(2) 0.034(3) 0.042(3) 0.019(2) 0.008(2) 0.002(2)
O2 0.035(3) 0.041(3) 0.042(3) 0.019(2) 0.007(2) -0.002(2)
O5 0.036(3) 0.021(2) 0.037(3) 0.001(2) 0.006(2) 0.011(2)
O6 0.037(3) 0.034(3) 0.042(3) 0.013(2) 0.010(2) 0.025(2)
O4 0.055(3) 0.028(3) 0.060(4) 0.011(2) 0.032(3) 0.010(2)
O3 0.086(4) 0.026(3) 0.023(3) 0.003(2) 0.014(3) -0.003(2)
N1 0.026(3) 0.019(3) 0.026(3) 0.007(2) 0.005(2) 0.001(2)
N2 0.026(3) 0.024(3) 0.026(3) 0.010(2) 0.004(2) 0.006(2)
C15 0.033(3) 0.016(3) 0.023(4) 0.006(3) 0.004(3) 0.004(3)
C16 0.030(3) 0.025(3) 0.035(4) 0.007(3) 0.007(3) 0.008(3)
C17 0.040(4) 0.029(4) 0.022(4) 0.003(3) 0.001(3) 0.005(3)
C18 0.021(3) 0.040(4) 0.034(4) 0.017(3) -0.003(3) -0.002(3)
C5 0.046(4) 0.015(3) 0.035(4) 0.006(3) 0.014(3) 0.003(3)
C4 0.029(3) 0.025(4) 0.044(4) 0.007(3) 0.009(3) -0.002(3)
C1 0.026(3) 0.019(3) 0.030(4) 0.005(3) 0.007(3) 0.003(3)
C7 0.032(4) 0.032(4) 0.040(4) 0.014(3) 0.007(3) -0.001(3)
C3 0.036(4) 0.034(4) 0.034(4) 0.016(3) 0.004(3) 0.001(3)
C2 0.034(3) 0.018(3) 0.027(4) 0.006(3) 0.009(3) 0.002(3)
C6 0.037(4) 0.036(4) 0.040(5) 0.021(3) 0.003(3) 0.007(3)
C12 0.034(4) 0.021(3) 0.043(4) 0.004(3) -0.006(3) 0.005(3)
C11 0.031(3) 0.020(3) 0.029(4) 0.008(3) 0.010(3) 0.003(3)
C19 0.027(3) 0.025(3) 0.022(4) 0.006(3) -0.001(3) 0.002(3)
C14 0.045(4) 0.016(3) 0.029(4) 0.008(3) 0.020(3) 0.011(3)
C20 0.027(3) 0.041(4) 0.035(4) 0.020(3) 0.008(3) 0.006(3)
C10 0.028(3) 0.020(3) 0.027(4) 0.005(3) 0.007(3) 0.003(3)
C21 0.029(3) 0.040(4) 0.040(4) 0.022(3) 0.011(3) 0.004(3)
C8 0.037(4) 0.018(3) 0.027(4) 0.011(3) 0.011(3) 0.006(3)
C13 0.041(4) 0.022(3) 0.035(4) 0.003(3) -0.006(3) -0.004(3)
C9 0.033(4) 0.034(4) 0.037(4) 0.014(3) 0.011(3) 0.010(3)

loop_
_atom_type_symbol
_atom_type_description
_atom_type_scat_dispersion_real
_atom_type_scat_dispersion_imag
_atom_type_scat_source
C C 0.0033 0.0016 'International Tables Vol C Tables 4.2.6.8 and 6.1.1.4'
N N 0.0061 0.0033 'International Tables Vol C Tables 4.2.6.8 and 6.1.1.4'
O O 0.0106 0.0060 'International Tables Vol C Tables 4.2.6.8 and 6.1.1.4'
H H 0.0000 0.0000 'International Tables Vol C Tables 4.2.6.8 and 6.1.1.4'
S S 0.1246 0.1234 'International Tables Vol C Tables 4.2.6.8 and 6.1.1.4'
Zn Zn 0.2839 1.4301 'International Tables Vol C Tables 4.2.6.8 and 6.1.1.4'

loop_
_geom_angle_atom_site_label_1
_geom_angle_atom_site_label_2
_geom_angle_atom_site_label_3
_geom_angle
_geom_angle_site_symmetry_1
_geom_angle_site_symmetry_3
N1 Zn1 O5 106.1(2) . 1_545
N1 Zn1 O6 96.5(2) . 2_666
O5 Zn1 O6 157.11(18) 1_545 2_666
N1 Zn1 O1 105.4(2) . .
O5 Zn1 O1 90.0(2) 1_545 .
O6 Zn1 O1 86.8(2) 2_666 .
N1 Zn1 O2 97.8(2) . 2_656
O5 Zn1 O2 85.1(2) 1_545 2_656
O6 Zn1 O2 88.9(2) 2_666 2_656
O1 Zn1 O2 156.68(19) . 2_656
N1 Zn1 Zn1 165.42(15) . 2_656
O5 Zn1 Zn1 87.44(14) 1_545 2_656
O6 Zn1 Zn1 69.69(15) 2_666 2_656
O1 Zn1 Zn1 79.31(14) . 2_656
O2 Zn1 Zn1 77.71(15) 2_656 2_656
O4 S3 O3 119.8(3) . .
O4 S3 C5 108.2(3) . .
O3 S3 C5 108.3(3) . .
O4 S3 C8 109.0(3) . .
O3 S3 C8 107.4(3) . .
C5 S3 C8 102.8(3) . .
C1 O1 Zn1 127.1(4) . .
C1 O2 Zn1 129.4(5) . 2_656
C14 O5 Zn1 115.6(4) . 1_565
C14 O6 Zn1 139.9(4) . 2_666
C15 N1 C16 105.6(5) . .
C15 N1 Zn1 125.8(4) . .
C16 N1 Zn1 128.5(4) . .
C17 N2 C15 108.1(5) . .
C17 N2 C18 126.6(5) . .
C15 N2 C18 125.2(5) . .
N1 C15 N2 110.0(5) . .
C17 C16 N1 110.2(6) . .
C16 C17 N2 106.0(6) . .
N2 C18 C19 114.4(5) . .
C4 C5 C6 119.1(7) . .
C4 C5 S3 120.1(5) . .
C6 C5 S3 120.8(6) . .
C3 C4 C5 120.5(6) . .
O2 C1 O1 126.2(7) . .
O2 C1 C2 116.0(6) . .
O1 C1 C2 117.8(5) . .
C6 C7 C2 121.1(6) . .
C4 C3 C2 119.9(7) . .
C7 C2 C3 119.0(7) . .
C7 C2 C1 120.5(6) . .
C3 C2 C1 120.5(6) . .
C7 C6 C5 120.4(7) . .
C13 C12 C11 120.0(6) . .
C12 C11 C10 120.4(6) . .
C12 C11 C14 119.0(6) . .
C10 C11 C14 120.6(6) . .
C21 C19 C20 117.9(6) . .
C21 C19 C18 118.0(6) . .
C20 C19 C18 124.1(6) . .
O6 C14 O5 127.3(6) . .
O6 C14 C11 116.5(6) . .
O5 C14 C11 116.2(6) . .
C19 C20 C21 121.2(6) . 2_857
C9 C10 C11 120.2(6) . .
C19 C21 C20 120.8(6) . 2_857
C13 C8 C9 122.4(6) . .
C13 C8 S3 118.5(5) . .
C9 C8 S3 118.9(5) . .
C8 C13 C12 118.9(6) . .
C10 C9 C8 118.2(6) . .

loop_
_geom_bond_atom_site_label_1
_geom_bond_atom_site_label_2
_geom_bond_distance
_geom_bond_site_symmetry_2
Zn1 N1 2.007(5) .
Zn1 O5 2.050(4) 1_545
Zn1 O6 2.056(4) 2_666
Zn1 O1 2.067(5) .
Zn1 O2 2.072(5) 2_656
Zn1 Zn1 3.049(3) 2_656
S3 O4 1.434(5) .
S3 O3 1.446(5) .
S3 C5 1.753(7) .
S3 C8 1.768(6) .
O1 C1 1.256(8) .
O2 C1 1.245(7) .
O2 Zn1 2.072(5) 2_656
O5 C14 1.264(8) .
O5 Zn1 2.050(4) 1_565
O6 C14 1.244(8) .
O6 Zn1 2.056(4) 2_666
N1 C15 1.320(7) .
N1 C16 1.372(8) .
N2 C17 1.350(8) .
N2 C15 1.360(8) .
N2 C18 1.472(7) .
C16 C17 1.348(9) .
C18 C19 1.510(9) .
C5 C4 1.394(10) .
C5 C6 1.395(9) .
C4 C3 1.384(10) .
C1 C2 1.509(9) .
C7 C6 1.364(10) .
C7 C2 1.392(9) .
C3 C2 1.397(9) .
C12 C13 1.376(9) .
C12 C11 1.382(9) .
C11 C10 1.388(8) .
C11 C14 1.514(8) .
C19 C21 1.369(9) .
C19 C20 1.385(9) .
C20 C21 1.389(9) 2_857
C10 C9 1.378(8) .
C21 C20 1.389(9) 2_857
C8 C13 1.373(9) .
C8 C9 1.385(9) .

loop_
_platon_squeeze_void_nr
_platon_squeeze_void_average_x
_platon_squeeze_void_average_y
_platon_squeeze_void_average_z
_platon_squeeze_void_volume
_platon_squeeze_void_count_electrons
1 -0.048 0.500 0.500 150.0 13.2
2 0.111 0.067 0.183 7.3 -0.1
3 0.889 0.933 0.817 7.3 -0.1
